data_7028638
loop_
_publ_author_name
'Hancock, Stuart L.'
'Gati, Rachel'
'Mahon, Mary F.'
'Tshuva, Edit Y.'
'Jones, Matthew D.'

_publ_section_title
;
 Heteroleptic titanium(IV) catecholato/piperazine systems and their
 anti-cancer properties.
;
_journal_issue 3
_journal_name_full 'Dalton transactions (Cambridge, England : 2003)'
_journal_page_first 1380
_journal_page_last 1385
_journal_paper_doi 10.1039/c3dt52583j
_journal_volume 43
_journal_year 2014
_chemical_formula_sum 'C37 H50 Cl2 N2 O4 Ti'
_chemical_formula_weight 705.59
_chemical_name_systematic
;
 ?
;
_space_group_IT_number 14
_symmetry_cell_setting monoclinic
_symmetry_space_group_name_Hall '-P 2ybc'
_symmetry_space_group_name_H-M 'P 1 21/c 1'
_atom_sites_solution_hydrogens geom
_atom_sites_solution_primary direct
_atom_sites_solution_secondary difmap
_audit_creation_method SHELXL-97
_cell_angle_alpha 90
_cell_angle_beta 103.8080(10)
_cell_angle_gamma 90
_cell_formula_units_Z 8
_cell_length_a 19.8000(2)
_cell_length_b 12.5740(2)
_cell_length_c 30.7360(5)
_cell_measurement_reflns_used 290302
_cell_measurement_temperature 150(2)
_cell_measurement_theta_max 27.485
_cell_measurement_theta_min 3.513
_cell_volume 7431.05(19)
_computing_cell_refinement 'HKL Scalepack (Otwinowski & Minor 1997)'
_computing_data_collection 'Collect (Bruker AXS BV 1997-2004)'
_computing_data_reduction 'Denzo & Scalepack (Otwinowski, Minor 1997)'
_computing_molecular_graphics 'ORTEX (P.McArdle 1995)'
_computing_publication_material 'SHELXL-97/2 (Sheldrick 1997)'
_computing_structure_refinement 'SHELXL-97/2 (Sheldrick 1997)'
_computing_structure_solution
;
 SIR97- Altomare A., Burla M.C., Camalli M., Cascarano G.L., Giacovazzo C. ,
 Guagliardi A., Moliterni A.G.G., Polidori G.,Spagna R.
 (1999) J. Appl. Cryst. 32, 115-119.
;
_diffrn_ambient_temperature 150(2)
_diffrn_measured_fraction_theta_full 0.992
_diffrn_measured_fraction_theta_max 0.992
_diffrn_measurement_device_type 'nonius kappa ccd'
_diffrn_measurement_method ccd
_diffrn_radiation_monochromator graphite
_diffrn_radiation_source 'fine-focus sealed tube'
_diffrn_radiation_type MoK\a
_diffrn_radiation_wavelength 0.71073
_diffrn_reflns_av_R_equivalents 0.1423
_diffrn_reflns_av_sigmaI/netI 0.0789
_diffrn_reflns_limit_h_max 25
_diffrn_reflns_limit_h_min -25
_diffrn_reflns_limit_k_max 16
_diffrn_reflns_limit_k_min -16
_diffrn_reflns_limit_l_max 39
_diffrn_reflns_limit_l_min -39
_diffrn_reflns_number 98628
_diffrn_reflns_theta_full 27.52
_diffrn_reflns_theta_max 27.52
_diffrn_reflns_theta_min 3.53
_exptl_absorpt_coefficient_mu 0.414
_exptl_absorpt_correction_type none
_exptl_crystal_colour red
_exptl_crystal_density_diffrn 1.261
_exptl_crystal_density_method 'not measured'
_exptl_crystal_description block
_exptl_crystal_F_000 2992
_exptl_crystal_size_max 0.50
_exptl_crystal_size_mid 0.30
_exptl_crystal_size_min 0.10
_refine_diff_density_max 1.155
_refine_diff_density_min -1.307
_refine_diff_density_rms 0.097
_refine_ls_extinction_method none
_refine_ls_goodness_of_fit_ref 1.050
_refine_ls_hydrogen_treatment constr
_refine_ls_matrix_type full
_refine_ls_number_parameters 874
_refine_ls_number_reflns 16983
_refine_ls_number_restraints 6
_refine_ls_restrained_S_all 1.049
_refine_ls_R_factor_all 0.1194
_refine_ls_R_factor_gt 0.0867
_refine_ls_shift/su_max 0.039
_refine_ls_shift/su_mean 0.001
_refine_ls_structure_factor_coef Fsqd
_refine_ls_weighting_details 'calc w=1/[\s^2^(Fo^2^)+(0.0934P)^2^+20.2606P] where P=(Fo^2^+2Fc^2^)/3'
_refine_ls_weighting_scheme calc
_refine_ls_wR_factor_gt 0.2228
_refine_ls_wR_factor_ref 0.2455
_reflns_number_gt 12004
_reflns_number_total 16983
_reflns_threshold_expression >2sigma(I)
_cod_data_source_file c3dt52583j.txt
_cod_data_source_block L6Ti(O2Ar4)
_cod_depositor_comments
;
The following automatic conversions were performed:

'_symmetry_cell_setting' value 'Monoclinic' changed to 'monoclinic'
according to
/usr/data/users/saulius/automatic-downloads/current/RSC/lib/dictionaries/cif_core.dic
dictionary named 'cif_core.dic' version 2.4.2 from 2011-04-26.

Automatic conversion script
Id: cif_fix_values 2281 2013-09-26 08:29:07Z andrius 
;
_cod_original_cell_volume 7431.05(18)
_cod_original_sg_symbol_H-M P21/c
_cod_database_code 7028638

loop_
_symmetry_equiv_pos_as_xyz
'x, y, z'
'-x, y+1/2, -z+1/2'
'-x, -y, -z'
'x, -y-1/2, z-1/2'

loop_
_atom_site_label
_atom_site_type_symbol
_atom_site_fract_x
_atom_site_fract_y
_atom_site_fract_z
_atom_site_U_iso_or_equiv
_atom_site_adp_type
_atom_site_occupancy
_atom_site_symmetry_multiplicity
_atom_site_calc_flag
_atom_site_refinement_flags
_atom_site_disorder_assembly
_atom_site_disorder_group
Ti1 Ti 0.59160(3) 0.26293(6) 0.26641(2) 0.02888(17) Uani 1 1 d . . .
Cl1 Cl 0.54213(14) 0.1041(2) 0.42443(7) 0.1110(7) Uani 1 1 d . . .
O1 O 0.61197(13) 0.3435(2) 0.32106(9) 0.0303(6) Uani 1 1 d . . .
N1 N 0.62244(16) 0.1067(3) 0.29867(11) 0.0329(7) Uani 1 1 d . . .
C1 C 0.56114(18) 0.3514(3) 0.34381(12) 0.0280(8) Uani 1 1 d . . .
Ti2 Ti 0.91910(3) -0.18999(6) 0.25971(2) 0.02794(17) Uani 1 1 d . . .
Cl2 Cl 0.6378(2) -0.0184(3) 0.49408(9) 0.1732(16) Uani 1 1 d . . .
O2 O 0.50088(13) 0.2639(2) 0.28038(9) 0.0325(6) Uani 1 1 d . . .
N2 N 0.54713(16) 0.1223(3) 0.22506(11) 0.0332(7) Uani 1 1 d . . .
C2 C 0.49801(18) 0.3056(3) 0.32010(12) 0.0287(8) Uani 1 1 d . . .
Cl3 Cl 1.04655(12) -0.04746(19) 0.44056(8) 0.1116(7) Uani 1 1 d . . .
O3 O 0.68814(13) 0.2629(2) 0.27004(9) 0.0340(6) Uani 1 1 d . . .
N3 N 0.93649(16) -0.0512(3) 0.21816(11) 0.0323(7) Uani 1 1 d . . .
C3 C 0.43961(18) 0.3065(3) 0.33766(13) 0.0291(8) Uani 1 1 d . . .
H3 H 0.3975 0.2748 0.3215 0.035 Uiso 1 1 calc R . .
Cl4 Cl 1.15635(12) 0.03603(17) 0.51175(7) 0.0985(6) Uani 1 1 d . . .
O4 O 0.56609(14) 0.3413(2) 0.21367(9) 0.0341(6) Uani 1 1 d . . .
N4 N 0.89952(16) -0.0327(3) 0.28689(11) 0.0305(7) Uani 1 1 d . . .
C4 C 0.44309(19) 0.3540(3) 0.37901(13) 0.0311(8) Uani 1 1 d . . .
O5 O 1.01931(13) -0.1852(2) 0.28297(9) 0.0326(6) Uani 1 1 d . . .
C5 C 0.5064(2) 0.3978(3) 0.40225(13) 0.0317(8) Uani 1 1 d . . .
H5 H 0.5086 0.4296 0.4306 0.038 Uiso 1 1 calc R . .
O6 O 0.92915(13) -0.2671(2) 0.31496(9) 0.0320(6) Uani 1 1 d . . .
C6 C 0.56726(19) 0.3974(3) 0.38585(12) 0.0288(8) Uani 1 1 d . . .
O7 O 0.91895(14) -0.2719(2) 0.20888(9) 0.0335(6) Uani 1 1 d . . .
C7 C 0.6369(2) 0.4430(3) 0.41290(13) 0.0340(9) Uani 1 1 d . . .
O8 O 0.82298(13) -0.1997(2) 0.25572(9) 0.0311(6) Uani 1 1 d . . .
C8 C 0.6902(2) 0.3516(4) 0.42346(17) 0.0499(12) Uani 1 1 d . . .
H8A H 0.7348 0.3793 0.4408 0.075 Uiso 1 1 calc R . .
H8B H 0.6965 0.3208 0.3954 0.075 Uiso 1 1 calc R . .
H8C H 0.6733 0.2968 0.4409 0.075 Uiso 1 1 calc R . .
C9 C 0.6635(2) 0.5298(4) 0.38608(15) 0.0446(11) Uani 1 1 d . . .
H9A H 0.6316 0.5905 0.3818 0.067 Uiso 1 1 calc R . .
H9B H 0.6661 0.5013 0.3568 0.067 Uiso 1 1 calc R . .
H9C H 0.7099 0.5529 0.4025 0.067 Uiso 1 1 calc R . .
C10 C 0.6307(2) 0.4915(4) 0.45716(14) 0.0418(10) Uani 1 1 d . . .
H10A H 0.6764 0.5174 0.4736 0.063 Uiso 1 1 calc R . .
H10B H 0.6141 0.4374 0.4751 0.063 Uiso 1 1 calc R . .
H10C H 0.5978 0.5509 0.4513 0.063 Uiso 1 1 calc R . .
C11 C 0.3782(2) 0.3536(4) 0.39855(14) 0.0361(9) Uani 1 1 d . . .
C12 C 0.3677(3) 0.2422(5) 0.4147(2) 0.0695(17) Uani 1 1 d . . .
H12A H 0.3602 0.1926 0.3894 0.104 Uiso 1 1 calc R . .
H12B H 0.3271 0.2413 0.4278 0.104 Uiso 1 1 calc R . .
H12C H 0.4091 0.2206 0.4375 0.104 Uiso 1 1 calc R . .
C13 C 0.3851(2) 0.4313(5) 0.43747(18) 0.0591(15) Uani 1 1 d . . .
H13A H 0.3413 0.4337 0.4470 0.089 Uiso 1 1 calc R . .
H13B H 0.3958 0.5024 0.4279 0.089 Uiso 1 1 calc R . .
H13C H 0.4226 0.4078 0.4626 0.089 Uiso 1 1 calc R . .
C14 C 0.3129(2) 0.3869(5) 0.36284(16) 0.0564(14) Uani 1 1 d . . .
H14A H 0.3046 0.3359 0.3380 0.085 Uiso 1 1 calc R . .
H14B H 0.3200 0.4580 0.3516 0.085 Uiso 1 1 calc R . .
H14C H 0.2727 0.3881 0.3762 0.085 Uiso 1 1 calc R . .
C15 C 0.7421(2) 0.2458(3) 0.30572(15) 0.0359(9) Uani 1 1 d . . .
C16 C 0.7361(2) 0.1810(3) 0.34174(15) 0.0361(9) Uani 1 1 d . . .
C17 C 0.7925(2) 0.1710(4) 0.37880(16) 0.0440(10) Uani 1 1 d . . .
H17 H 0.7879 0.1288 0.4035 0.053 Uiso 1 1 calc R . .
C18 C 0.8558(2) 0.2222(4) 0.38011(18) 0.0507(12) Uani 1 1 d . . .
C19 C 0.8616(2) 0.2804(4) 0.34276(19) 0.0515(12) Uani 1 1 d . . .
H19 H 0.9050 0.3124 0.3427 0.062 Uiso 1 1 calc R . .
C20 C 0.8064(2) 0.2937(4) 0.30548(17) 0.0422(10) Uani 1 1 d . . .
C21 C 0.9164(3) 0.2121(6) 0.4206(2) 0.080(2) Uani 1 1 d . . .
H21A H 0.9157 0.2718 0.4410 0.121 Uiso 1 1 calc R . .
H21B H 0.9601 0.2130 0.4109 0.121 Uiso 1 1 calc R . .
H21C H 0.9126 0.1451 0.4361 0.121 Uiso 1 1 calc R . .
C22 C 0.8137(2) 0.3583(5) 0.26594(19) 0.0566(13) Uani 1 1 d . . .
H22A H 0.7911 0.4275 0.2665 0.085 Uiso 1 1 calc R . .
H22B H 0.7917 0.3207 0.2383 0.085 Uiso 1 1 calc R . .
H22C H 0.8631 0.3691 0.2671 0.085 Uiso 1 1 calc R . .
C23 C 0.6705(2) 0.1220(3) 0.34334(14) 0.0362(9) Uani 1 1 d . . .
H23A H 0.6833 0.0514 0.3572 0.043 Uiso 1 1 calc R . .
H23B H 0.6460 0.1617 0.3627 0.043 Uiso 1 1 calc R . .
C24 C 0.6540(2) 0.0431(3) 0.26769(14) 0.0358(9) Uani 1 1 d . . .
H24A H 0.6528 -0.0336 0.2747 0.043 Uiso 1 1 calc R . .
H24B H 0.7030 0.0645 0.2706 0.043 Uiso 1 1 calc R . .
C25 C 0.6104(2) 0.0656(3) 0.21965(14) 0.0359(9) Uani 1 1 d . . .
H25A H 0.6369 0.1102 0.2030 0.043 Uiso 1 1 calc R . .
H25B H 0.5976 -0.0018 0.2031 0.043 Uiso 1 1 calc R . .
C26 C 0.5570(2) 0.0514(3) 0.30089(15) 0.0367(9) Uani 1 1 d . . .
H26A H 0.5333 0.0892 0.3213 0.044 Uiso 1 1 calc R . .
H26B H 0.5666 -0.0226 0.3116 0.044 Uiso 1 1 calc R . .
C27 C 0.5118(2) 0.0532(3) 0.25210(15) 0.0388(9) Uani 1 1 d . . .
H27A H 0.5066 -0.0197 0.2396 0.047 Uiso 1 1 calc R . .
H27B H 0.4650 0.0816 0.2515 0.047 Uiso 1 1 calc R . .
C28 C 0.4993(2) 0.1485(4) 0.18147(14) 0.0361(9) Uani 1 1 d . . .
H28A H 0.4572 0.1830 0.1871 0.043 Uiso 1 1 calc R . .
H28B H 0.4845 0.0817 0.1649 0.043 Uiso 1 1 calc R . .
C29 C 0.53078(19) 0.2208(3) 0.15259(14) 0.0342(9) Uani 1 1 d . . .
C30 C 0.56248(19) 0.3157(3) 0.17005(14) 0.0343(9) Uani 1 1 d . . .
C31 C 0.5906(2) 0.3855(4) 0.14378(14) 0.0366(9) Uani 1 1 d . . .
C33 C 0.5844(2) 0.3587(4) 0.09894(14) 0.0405(10) Uani 1 1 d . . .
H33 H 0.6024 0.4062 0.0805 0.049 Uiso 1 1 calc R . .
C34 C 0.5526(2) 0.2644(4) 0.08010(15) 0.0410(10) Uani 1 1 d . . .
C35 C 0.5267(2) 0.1971(4) 0.10773(14) 0.0379(9) Uani 1 1 d . . .
H35 H 0.5054 0.1323 0.0957 0.046 Uiso 1 1 calc R . .
C36 C 0.6261(3) 0.4857(4) 0.16378(16) 0.0463(11) Uani 1 1 d . . .
H36A H 0.5911 0.5374 0.1679 0.069 Uiso 1 1 calc R . .
H36B H 0.6528 0.5156 0.1436 0.069 Uiso 1 1 calc R . .
H36C H 0.6575 0.4696 0.1928 0.069 Uiso 1 1 calc R . .
C37 C 0.5482(3) 0.2368(5) 0.03170(15) 0.0543(13) Uani 1 1 d . . .
H37A H 0.5463 0.1594 0.0280 0.082 Uiso 1 1 calc R . .
H37B H 0.5892 0.2646 0.0229 0.082 Uiso 1 1 calc R . .
H37C H 0.5061 0.2685 0.0127 0.082 Uiso 1 1 calc R . .
C38 C 1.04445(19) -0.2274(3) 0.32379(13) 0.0311(8) Uani 1 1 d . . .
C39 C 0.99403(19) -0.2737(3) 0.34274(13) 0.0299(8) Uani 1 1 d . . .
C40 C 1.0110(2) -0.3197(3) 0.38511(14) 0.0361(9) Uani 1 1 d . . .
C41 C 1.0822(2) -0.3207(4) 0.40652(14) 0.0401(10) Uani 1 1 d . . .
H41 H 1.0959 -0.3521 0.4354 0.048 Uiso 1 1 calc R . .
C42 C 1.1341(2) -0.2783(3) 0.38790(15) 0.0397(10) Uani 1 1 d . A .
C43 C 1.1145(2) -0.2290(3) 0.34619(14) 0.0358(9) Uani 1 1 d . . .
H43 H 1.1485 -0.1968 0.3332 0.043 Uiso 1 1 calc R . .
C44 C 0.9552(2) -0.3650(4) 0.40769(15) 0.0422(10) Uani 1 1 d . . .
C45 C 0.9868(3) -0.4118(6) 0.4539(2) 0.078(2) Uani 1 1 d . . .
H45A H 1.0188 -0.3600 0.4718 0.118 Uiso 1 1 calc R . .
H45B H 1.0123 -0.4769 0.4507 0.118 Uiso 1 1 calc R . .
H45C H 0.9497 -0.4284 0.4690 0.118 Uiso 1 1 calc R . .
C46 C 0.9141(3) -0.4519(5) 0.3791(2) 0.0696(17) Uani 1 1 d . . .
H46A H 0.8776 -0.4775 0.3930 0.104 Uiso 1 1 calc R . .
H46B H 0.9453 -0.5108 0.3764 0.104 Uiso 1 1 calc R . .
H46C H 0.8930 -0.4237 0.3492 0.104 Uiso 1 1 calc R . .
C47 C 0.9063(3) -0.2766(5) 0.41339(19) 0.0596(14) Uani 1 1 d . . .
H47A H 0.8816 -0.2502 0.3839 0.089 Uiso 1 1 calc R . .
H47B H 0.9329 -0.2185 0.4307 0.089 Uiso 1 1 calc R . .
H47C H 0.8725 -0.3038 0.4293 0.089 Uiso 1 1 calc R . .
C48 C 1.2109(2) -0.2824(3) 0.41274(15) 0.0512(12) Uani 1 1 d D . .
C49 C 1.2315(16) -0.1822(12) 0.4416(8) 0.106(11) Uani 0.50 1 d PD A 1
H49A H 1.2807 -0.1864 0.4572 0.159 Uiso 0.50 1 calc PR A 1
H49B H 1.2031 -0.1773 0.4637 0.159 Uiso 0.50 1 calc PR A 1
H49C H 1.2237 -0.1191 0.4223 0.159 Uiso 0.50 1 calc PR A 1
C50 C 1.2269(9) -0.3855(8) 0.4403(5) 0.065(4) Uani 0.50 1 d PD A 1
H50A H 1.2762 -0.3868 0.4559 0.098 Uiso 0.50 1 calc PR A 1
H50B H 1.2163 -0.4471 0.4203 0.098 Uiso 0.50 1 calc PR A 1
H50C H 1.1984 -0.3883 0.4624 0.098 Uiso 0.50 1 calc PR A 1
C51 C 1.2550(8) -0.2928(19) 0.3779(5) 0.082(7) Uani 0.50 1 d PD A 1
H51A H 1.3044 -0.2956 0.3933 0.123 Uiso 0.50 1 calc PR A 1
H51B H 1.2466 -0.2312 0.3578 0.123 Uiso 0.50 1 calc PR A 1
H51C H 1.2421 -0.3581 0.3605 0.123 Uiso 0.50 1 calc PR A 1
C52 C 0.8946(2) -0.2502(3) 0.16488(13) 0.0340(9) Uani 1 1 d . . .
C53 C 0.9131(2) -0.1540(4) 0.14744(14) 0.0374(9) Uani 1 1 d . . .
C54 C 0.8871(2) -0.1320(4) 0.10209(15) 0.0458(11) Uani 1 1 d . . .
H54 H 0.8998 -0.0674 0.0901 0.055 Uiso 1 1 calc R . .
C55 C 0.8431(2) -0.2023(5) 0.07391(15) 0.0498(12) Uani 1 1 d . . .
C56 C 0.8255(2) -0.2955(4) 0.09193(15) 0.0464(11) Uani 1 1 d . . .
H56 H 0.7955 -0.3440 0.0729 0.056 Uiso 1 1 calc R . .
C57 C 0.8500(2) -0.3218(4) 0.13716(15) 0.0400(10) Uani 1 1 d . . .
C58 C 0.8288(3) -0.4232(4) 0.15696(17) 0.0497(11) Uani 1 1 d . . .
H58A H 0.7919 -0.4586 0.1347 0.075 Uiso 1 1 calc R . .
H58B H 0.8117 -0.4060 0.1835 0.075 Uiso 1 1 calc R . .
H58C H 0.8691 -0.4706 0.1655 0.075 Uiso 1 1 calc R . .
C59 C 0.8143(3) -0.1753(5) 0.02468(17) 0.0662(16) Uani 1 1 d . . .
H59A H 0.8436 -0.2080 0.0068 0.099 Uiso 1 1 calc R . .
H59B H 0.8140 -0.0979 0.0208 0.099 Uiso 1 1 calc R . .
H59C H 0.7667 -0.2026 0.0148 0.099 Uiso 1 1 calc R . .
C60 C 0.9611(2) -0.0784(4) 0.17804(14) 0.0388(9) Uani 1 1 d . . .
H60A H 1.0079 -0.1111 0.1874 0.047 Uiso 1 1 calc R . .
H60B H 0.9656 -0.0124 0.1614 0.047 Uiso 1 1 calc R . .
C61 C 0.86750(19) 0.0023(3) 0.20654(14) 0.0353(9) Uani 1 1 d . . .
H61A H 0.8326 -0.0439 0.1870 0.042 Uiso 1 1 calc R . .
H61B H 0.8704 0.0700 0.1906 0.042 Uiso 1 1 calc R . .
C62 C 0.8472(2) 0.0234(3) 0.25095(15) 0.0360(9) Uani 1 1 d . . .
H62A H 0.8477 0.1007 0.2571 0.043 Uiso 1 1 calc R . .
H62B H 0.7999 -0.0041 0.2496 0.043 Uiso 1 1 calc R . .
C63 C 0.98582(19) 0.0235(3) 0.24810(14) 0.0362(9) Uani 1 1 d . . .
H63A H 0.9828 0.0951 0.2344 0.043 Uiso 1 1 calc R . .
H63B H 1.0342 -0.0024 0.2525 0.043 Uiso 1 1 calc R . .
C64 C 0.9657(2) 0.0285(4) 0.29294(15) 0.0378(9) Uani 1 1 d . . .
H64A H 1.0025 -0.0037 0.3169 0.045 Uiso 1 1 calc R . .
H64B H 0.9588 0.1032 0.3011 0.045 Uiso 1 1 calc R . .
C65 C 0.8749(2) -0.0425(3) 0.32836(14) 0.0355(9) Uani 1 1 d . . .
H65A H 0.8637 0.0293 0.3379 0.043 Uiso 1 1 calc R . .
H65B H 0.9131 -0.0717 0.3523 0.043 Uiso 1 1 calc R . .
C66 C 0.81130(19) -0.1132(3) 0.32367(14) 0.0328(8) Uani 1 1 d . . .
C67 C 0.78927(19) -0.1867(3) 0.28875(13) 0.0308(8) Uani 1 1 d . . .
C68 C 0.7323(2) -0.2535(3) 0.28859(14) 0.0360(9) Uani 1 1 d . . .
C69 C 0.6984(2) -0.2448(4) 0.32319(16) 0.0421(10) Uani 1 1 d . . .
H69 H 0.6597 -0.2897 0.3230 0.050 Uiso 1 1 calc R . .
C70 C 0.7193(2) -0.1727(4) 0.35807(16) 0.0426(10) Uani 1 1 d . . .
C71 C 0.7758(2) -0.1084(3) 0.35756(15) 0.0368(9) Uani 1 1 d . . .
H71 H 0.7910 -0.0591 0.3813 0.044 Uiso 1 1 calc R . .
C72 C 0.6833(3) -0.1686(5) 0.39660(19) 0.0601(14) Uani 1 1 d . . .
H72A H 0.6328 -0.1654 0.3846 0.090 Uiso 1 1 calc R . .
H72B H 0.6988 -0.1053 0.4149 0.090 Uiso 1 1 calc R . .
H72C H 0.6951 -0.2325 0.4151 0.090 Uiso 1 1 calc R . .
C73 C 0.7117(2) -0.3366(4) 0.25272(16) 0.0459(11) Uani 1 1 d . . .
H73A H 0.7472 -0.3925 0.2573 0.069 Uiso 1 1 calc R . .
H73B H 0.7074 -0.3038 0.2233 0.069 Uiso 1 1 calc R . .
H73C H 0.6669 -0.3677 0.2542 0.069 Uiso 1 1 calc R . .
C74 C 0.5687(5) -0.0178(9) 0.4566(6) 0.198(8) Uani 1 1 d . . .
H74A H 0.5305 -0.0380 0.4707 0.237 Uiso 1 1 calc R . .
H74B H 0.5722 -0.0747 0.4350 0.237 Uiso 1 1 calc R . .
C75 C 1.0780(3) 0.0604(6) 0.4740(2) 0.0778(18) Uani 1 1 d . . .
H75A H 1.0432 0.0815 0.4908 0.093 Uiso 1 1 calc R . .
H75B H 1.0840 0.1208 0.4546 0.093 Uiso 1 1 calc R . .
C50' C 1.2216(11) -0.3375(19) 0.4586(4) 0.122(11) Uani 0.50 1 d PD A 2
H50D H 1.2712 -0.3386 0.4734 0.184 Uiso 0.50 1 calc PR A 2
H50E H 1.2039 -0.4105 0.4544 0.184 Uiso 0.50 1 calc PR A 2
H50F H 1.1963 -0.2983 0.4773 0.184 Uiso 0.50 1 calc PR A 2
C49' C 1.2359(11) -0.1672(7) 0.4231(7) 0.064(5) Uani 0.50 1 d PD A 2
H49D H 1.2851 -0.1674 0.4391 0.096 Uiso 0.50 1 calc PR A 2
H49E H 1.2083 -0.1334 0.4419 0.096 Uiso 0.50 1 calc PR A 2
H49F H 1.2302 -0.1275 0.3951 0.096 Uiso 0.50 1 calc PR A 2
C51' C 1.2572(8) -0.3294(16) 0.3838(5) 0.085(8) Uani 0.50 1 d PD A 2
H51D H 1.3057 -0.3305 0.4011 0.128 Uiso 0.50 1 calc PR A 2
H51E H 1.2534 -0.2854 0.3570 0.128 Uiso 0.50 1 calc PR A 2
H51F H 1.2420 -0.4020 0.3749 0.128 Uiso 0.50 1 calc PR A 2

loop_
_atom_site_aniso_label
_atom_site_aniso_U_11
_atom_site_aniso_U_22
_atom_site_aniso_U_33
_atom_site_aniso_U_23
_atom_site_aniso_U_13
_atom_site_aniso_U_12
Ti1 0.0231(3) 0.0306(4) 0.0335(4) -0.0053(3) 0.0078(3) -0.0002(3)
Cl1 0.146(2) 0.1176(18) 0.0727(12) -0.0100(11) 0.0326(12) -0.0031(15)
O1 0.0228(12) 0.0341(15) 0.0335(14) -0.0038(11) 0.0060(10) -0.0006(11)
N1 0.0269(15) 0.0317(18) 0.0411(19) -0.0039(14) 0.0102(13) 0.0012(13)
C1 0.0231(16) 0.0305(19) 0.0315(19) -0.0008(15) 0.0083(14) 0.0038(14)
Ti2 0.0205(3) 0.0307(4) 0.0317(4) 0.0014(3) 0.0044(2) 0.0023(3)
Cl2 0.258(4) 0.151(3) 0.0938(18) -0.0312(17) 0.009(2) 0.073(3)
O2 0.0251(12) 0.0359(15) 0.0363(15) -0.0090(12) 0.0072(11) -0.0008(11)
N2 0.0243(15) 0.0361(19) 0.0411(19) -0.0090(15) 0.0114(13) -0.0048(13)
C2 0.0245(17) 0.0302(19) 0.0306(19) -0.0023(15) 0.0049(14) 0.0019(15)
Cl3 0.0967(14) 0.0986(16) 0.1277(18) -0.0338(13) 0.0032(12) -0.0075(12)
O3 0.0274(13) 0.0360(15) 0.0400(15) -0.0058(12) 0.0106(11) -0.0019(11)
N3 0.0228(15) 0.0345(18) 0.0386(18) 0.0037(14) 0.0055(13) -0.0009(13)
C3 0.0226(16) 0.0290(19) 0.036(2) -0.0012(16) 0.0066(14) 0.0009(14)
Cl4 0.1101(15) 0.0940(14) 0.0778(12) 0.0099(10) -0.0048(10) 0.0028(11)
O4 0.0342(14) 0.0377(16) 0.0300(14) -0.0058(12) 0.0067(11) -0.0027(12)
N4 0.0249(15) 0.0255(16) 0.0409(18) -0.0011(14) 0.0077(13) -0.0006(12)
C4 0.0291(18) 0.030(2) 0.035(2) 0.0025(16) 0.0095(15) 0.0012(15)
O5 0.0239(12) 0.0408(16) 0.0318(14) 0.0065(12) 0.0040(10) 0.0022(11)
C5 0.0337(19) 0.034(2) 0.0276(19) -0.0003(16) 0.0067(15) 0.0053(16)
O6 0.0255(12) 0.0363(15) 0.0329(14) 0.0028(12) 0.0044(10) 0.0015(11)
C6 0.0285(18) 0.0256(19) 0.0299(19) -0.0001(15) 0.0023(14) 0.0021(14)
O7 0.0343(14) 0.0327(15) 0.0330(14) 0.0006(12) 0.0068(11) 0.0035(12)
C7 0.0286(18) 0.037(2) 0.033(2) -0.0026(17) -0.0001(15) 0.0029(16)
O8 0.0244(12) 0.0332(15) 0.0348(14) -0.0013(11) 0.0055(10) 0.0017(11)
C8 0.037(2) 0.051(3) 0.052(3) -0.012(2) -0.009(2) 0.013(2)
C9 0.038(2) 0.052(3) 0.041(2) -0.003(2) 0.0036(18) -0.013(2)
C10 0.039(2) 0.049(3) 0.034(2) -0.0072(19) 0.0020(17) 0.0029(19)
C11 0.034(2) 0.041(2) 0.036(2) -0.0035(18) 0.0153(17) 0.0007(17)
C12 0.061(3) 0.058(3) 0.107(5) 0.015(3) 0.054(3) 0.002(3)
C13 0.036(2) 0.091(4) 0.055(3) -0.029(3) 0.021(2) -0.006(3)
C14 0.033(2) 0.093(4) 0.046(3) -0.004(3) 0.015(2) 0.012(2)
C15 0.0255(18) 0.035(2) 0.047(2) -0.0081(18) 0.0088(16) 0.0044(16)
C16 0.0277(18) 0.030(2) 0.050(2) -0.0080(18) 0.0080(17) 0.0046(16)
C17 0.039(2) 0.035(2) 0.053(3) -0.006(2) 0.0013(19) 0.0053(18)
C18 0.036(2) 0.041(3) 0.067(3) -0.009(2) -0.006(2) 0.0016(19)
C19 0.028(2) 0.045(3) 0.076(4) -0.010(3) 0.003(2) -0.0040(19)
C20 0.030(2) 0.036(2) 0.061(3) -0.008(2) 0.0108(19) -0.0016(17)
C21 0.052(3) 0.072(4) 0.097(5) 0.005(4) -0.024(3) -0.011(3)
C22 0.035(2) 0.060(3) 0.076(4) 0.000(3) 0.016(2) -0.016(2)
C23 0.0319(19) 0.036(2) 0.040(2) -0.0007(18) 0.0072(16) 0.0053(17)
C24 0.0275(18) 0.032(2) 0.050(2) -0.0083(18) 0.0124(17) 0.0014(16)
C25 0.037(2) 0.032(2) 0.043(2) -0.0084(18) 0.0167(18) -0.0018(17)
C26 0.0310(19) 0.034(2) 0.047(2) -0.0014(18) 0.0149(17) -0.0048(16)
C27 0.035(2) 0.035(2) 0.049(2) -0.0082(19) 0.0154(18) -0.0089(17)
C28 0.0263(18) 0.041(2) 0.040(2) -0.0090(18) 0.0057(16) -0.0084(17)
C29 0.0259(18) 0.038(2) 0.038(2) -0.0055(17) 0.0047(15) -0.0009(16)
C30 0.0252(17) 0.041(2) 0.036(2) -0.0050(18) 0.0061(15) 0.0027(16)
C31 0.032(2) 0.039(2) 0.036(2) 0.0013(18) 0.0031(16) 0.0018(17)
C33 0.043(2) 0.044(3) 0.034(2) 0.0074(19) 0.0095(18) 0.0063(19)
C34 0.037(2) 0.046(3) 0.038(2) -0.0051(19) 0.0037(17) 0.0043(19)
C35 0.0310(19) 0.046(2) 0.034(2) -0.0092(18) 0.0013(16) -0.0020(18)
C36 0.053(3) 0.041(3) 0.044(3) 0.001(2) 0.009(2) -0.009(2)
C37 0.066(3) 0.062(3) 0.034(2) -0.006(2) 0.009(2) 0.002(3)
C38 0.0268(18) 0.032(2) 0.033(2) 0.0025(16) 0.0044(15) 0.0056(15)
C39 0.0279(18) 0.030(2) 0.0298(19) -0.0008(15) 0.0022(14) 0.0019(15)
C40 0.037(2) 0.034(2) 0.037(2) 0.0004(17) 0.0077(17) 0.0022(17)
C41 0.046(2) 0.037(2) 0.032(2) 0.0043(18) -0.0020(17) 0.0032(19)
C42 0.034(2) 0.033(2) 0.044(2) -0.0013(18) -0.0069(17) -0.0013(17)
C43 0.0268(18) 0.036(2) 0.041(2) -0.0008(18) 0.0009(16) 0.0006(16)
C44 0.048(2) 0.044(3) 0.037(2) 0.0096(19) 0.0139(19) 0.011(2)
C45 0.069(4) 0.103(5) 0.070(4) 0.048(4) 0.029(3) 0.025(4)
C46 0.076(4) 0.064(4) 0.083(4) -0.013(3) 0.048(3) -0.029(3)
C47 0.067(3) 0.060(3) 0.062(3) 0.010(3) 0.036(3) 0.016(3)
C48 0.036(2) 0.047(3) 0.056(3) 0.007(2) -0.017(2) -0.002(2)
C49 0.082(15) 0.073(11) 0.12(2) -0.044(11) -0.050(15) 0.020(9)
C50 0.030(6) 0.082(10) 0.073(9) 0.026(8) -0.009(7) 0.010(7)
C51 0.016(5) 0.116(19) 0.103(12) 0.032(11) -0.005(6) 0.031(7)
C52 0.0279(18) 0.041(2) 0.033(2) -0.0009(17) 0.0063(15) 0.0079(16)
C53 0.0253(18) 0.048(3) 0.040(2) 0.0039(19) 0.0090(16) 0.0058(17)
C54 0.045(2) 0.055(3) 0.039(2) 0.005(2) 0.0127(19) 0.006(2)
C55 0.046(3) 0.066(3) 0.036(2) -0.001(2) 0.0081(19) 0.018(2)
C56 0.041(2) 0.055(3) 0.040(2) -0.010(2) 0.0038(19) 0.012(2)
C57 0.037(2) 0.043(2) 0.040(2) -0.0058(19) 0.0092(17) 0.0078(18)
C58 0.049(3) 0.045(3) 0.052(3) -0.009(2) 0.007(2) -0.004(2)
C59 0.079(4) 0.078(4) 0.035(3) 0.001(3) 0.002(2) 0.023(3)
C60 0.0297(19) 0.046(3) 0.042(2) 0.0080(19) 0.0105(17) 0.0016(18)
C61 0.0234(17) 0.035(2) 0.045(2) 0.0084(18) 0.0031(16) 0.0037(16)
C62 0.0255(18) 0.028(2) 0.052(3) 0.0031(18) 0.0055(17) 0.0050(15)
C63 0.0252(18) 0.035(2) 0.047(2) 0.0052(18) 0.0043(17) -0.0052(16)
C64 0.0256(18) 0.036(2) 0.050(2) -0.0032(19) 0.0043(17) -0.0062(16)
C65 0.0299(19) 0.036(2) 0.042(2) -0.0050(18) 0.0098(16) -0.0002(16)
C66 0.0257(18) 0.030(2) 0.042(2) 0.0017(17) 0.0077(16) 0.0037(15)
C67 0.0253(17) 0.032(2) 0.036(2) 0.0028(16) 0.0083(15) 0.0029(15)
C68 0.0272(18) 0.036(2) 0.043(2) 0.0047(18) 0.0049(16) -0.0029(16)
C69 0.033(2) 0.041(2) 0.055(3) 0.005(2) 0.0159(19) -0.0031(18)
C70 0.040(2) 0.042(3) 0.051(3) 0.005(2) 0.020(2) 0.0007(19)
C71 0.036(2) 0.030(2) 0.045(2) -0.0011(18) 0.0115(17) 0.0050(17)
C72 0.069(3) 0.057(3) 0.066(3) -0.001(3) 0.040(3) -0.008(3)
C73 0.043(2) 0.045(3) 0.048(3) -0.003(2) 0.007(2) -0.015(2)
C74 0.080(6) 0.112(8) 0.42(2) -0.147(12) 0.106(10) -0.056(6)
C75 0.064(4) 0.076(4) 0.097(5) -0.001(4) 0.026(3) -0.009(3)
C50' 0.064(12) 0.16(2) 0.105(15) 0.081(15) -0.057(12) -0.050(14)
C49' 0.027(5) 0.078(11) 0.074(11) -0.031(8) -0.012(7) -0.004(6)
C51' 0.056(9) 0.064(11) 0.101(12) -0.042(10) -0.048(8) 0.042(7)

loop_
_atom_type_symbol
_atom_type_description
_atom_type_scat_dispersion_real
_atom_type_scat_dispersion_imag
_atom_type_scat_source
C C 0.0033 0.0016 'International Tables Vol C Tables 4.2.6.8 and 6.1.1.4'
H H 0.0000 0.0000 'International Tables Vol C Tables 4.2.6.8 and 6.1.1.4'
N N 0.0061 0.0033 'International Tables Vol C Tables 4.2.6.8 and 6.1.1.4'
O O 0.0106 0.0060 'International Tables Vol C Tables 4.2.6.8 and 6.1.1.4'
Ti Ti 0.2776 0.4457 'International Tables Vol C Tables 4.2.6.8 and 6.1.1.4'
Cl Cl 0.1484 0.1585 'International Tables Vol C Tables 4.2.6.8 and 6.1.1.4'

loop_
_geom_angle_atom_site_label_1
_geom_angle_atom_site_label_2
_geom_angle_atom_site_label_3
_geom_angle
O4 Ti1 O3 96.44(12)
O4 Ti1 O1 116.07(12)
O3 Ti1 O1 87.15(11)
O4 Ti1 O2 96.68(12)
O3 Ti1 O2 164.32(12)
O1 Ti1 O2 79.39(11)
O4 Ti1 N1 147.81(13)
O3 Ti1 N1 78.84(12)
O1 Ti1 N1 95.63(12)
O2 Ti1 N1 94.40(12)
O4 Ti1 N2 86.27(13)
O3 Ti1 N2 106.83(12)
O1 Ti1 N2 152.62(12)
O2 Ti1 N2 82.58(11)
N1 Ti1 N2 65.32(13)
C1 O1 Ti1 117.5(2)
C23 N1 C24 112.7(3)
C23 N1 C26 113.1(3)
C24 N1 C26 106.3(3)
C23 N1 Ti1 110.3(2)
C24 N1 Ti1 107.6(3)
C26 N1 Ti1 106.5(2)
O1 C1 C6 126.6(3)
O1 C1 C2 112.2(3)
C6 C1 C2 121.2(3)
O7 Ti2 O8 96.31(12)
O7 Ti2 O6 116.04(13)
O8 Ti2 O6 85.12(11)
O7 Ti2 O5 97.03(12)
O8 Ti2 O5 162.61(12)
O6 Ti2 O5 79.03(11)
O7 Ti2 N4 147.17(13)
O8 Ti2 N4 79.46(12)
O6 Ti2 N4 96.17(12)
O5 Ti2 N4 95.08(12)
O7 Ti2 N3 85.55(13)
O8 Ti2 N3 107.72(12)
O6 Ti2 N3 154.07(12)
O5 Ti2 N3 84.43(11)
N4 Ti2 N3 65.41(12)
C2 O2 Ti1 116.4(2)
C25 N2 C28 112.4(3)
C25 N2 C27 107.7(3)
C28 N2 C27 110.5(3)
C25 N2 Ti1 102.5(2)
C28 N2 Ti1 114.8(3)
C27 N2 Ti1 108.6(2)
O2 C2 C3 125.2(3)
O2 C2 C1 113.9(3)
C3 C2 C1 120.9(3)
C15 O3 Ti1 129.9(3)
C60 N3 C61 111.9(3)
C60 N3 C63 111.2(3)
C61 N3 C63 106.8(3)
C60 N3 Ti2 115.1(3)
C61 N3 Ti2 103.4(2)
C63 N3 Ti2 107.7(2)
C2 C3 C4 119.6(3)
C2 C3 H3 120.2
C4 C3 H3 120.2
C30 O4 Ti1 132.2(3)
C65 N4 C64 113.4(3)
C65 N4 C62 111.3(3)
C64 N4 C62 106.3(3)
C65 N4 Ti2 112.0(2)
C64 N4 Ti2 106.2(2)
C62 N4 Ti2 107.1(2)
C3 C4 C5 118.6(3)
C3 C4 C11 119.4(3)
C5 C4 C11 122.0(4)
C38 O5 Ti2 116.7(2)
C4 C5 C6 123.6(4)
C4 C5 H5 118.2
C6 C5 H5 118.2
C39 O6 Ti2 117.8(2)
C1 C6 C5 116.1(3)
C1 C6 C7 121.6(3)
C5 C6 C7 122.4(3)
C52 O7 Ti2 130.9(3)
C10 C7 C9 107.8(4)
C10 C7 C6 112.3(3)
C9 C7 C6 110.7(3)
C10 C7 C8 107.9(3)
C9 C7 C8 109.6(4)
C6 C7 C8 108.4(3)
C67 O8 Ti2 128.0(2)
C7 C8 H8A 109.5
C7 C8 H8B 109.5
H8A C8 H8B 109.5
C7 C8 H8C 109.5
H8A C8 H8C 109.5
H8B C8 H8C 109.5
C7 C9 H9A 109.5
C7 C9 H9B 109.5
H9A C9 H9B 109.5
C7 C9 H9C 109.5
H9A C9 H9C 109.5
H9B C9 H9C 109.5
C7 C10 H10A 109.5
C7 C10 H10B 109.5
H10A C10 H10B 109.5
C7 C10 H10C 109.5
H10A C10 H10C 109.5
H10B C10 H10C 109.5
C12 C11 C14 109.1(4)
C12 C11 C4 108.8(4)
C14 C11 C4 110.9(3)
C12 C11 C13 109.2(4)
C14 C11 C13 106.7(4)
C4 C11 C13 112.1(4)
C11 C12 H12A 109.5
C11 C12 H12B 109.5
H12A C12 H12B 109.5
C11 C12 H12C 109.5
H12A C12 H12C 109.5
H12B C12 H12C 109.5
C11 C13 H13A 109.5
C11 C13 H13B 109.5
H13A C13 H13B 109.5
C11 C13 H13C 109.5
H13A C13 H13C 109.5
H13B C13 H13C 109.5
C11 C14 H14A 109.5
C11 C14 H14B 109.5
H14A C14 H14B 109.5
C11 C14 H14C 109.5
H14A C14 H14C 109.5
H14B C14 H14C 109.5
O3 C15 C16 122.1(4)
O3 C15 C20 117.9(4)
C16 C15 C20 120.0(4)
C17 C16 C15 119.6(4)
C17 C16 C23 117.2(4)
C15 C16 C23 123.3(4)
C16 C17 C18 121.2(5)
C16 C17 H17 119.4
C18 C17 H17 119.4
C19 C18 C17 117.9(4)
C19 C18 C21 121.2(5)
C17 C18 C21 120.9(5)
C18 C19 C20 122.7(4)
C18 C19 H19 118.6
C20 C19 H19 118.6
C19 C20 C15 118.5(5)
C19 C20 C22 121.6(4)
C15 C20 C22 119.9(4)
C18 C21 H21A 109.5
C18 C21 H21B 109.5
H21A C21 H21B 109.5
C18 C21 H21C 109.5
H21A C21 H21C 109.5
H21B C21 H21C 109.5
C20 C22 H22A 109.5
C20 C22 H22B 109.5
H22A C22 H22B 109.5
C20 C22 H22C 109.5
H22A C22 H22C 109.5
H22B C22 H22C 109.5
N1 C23 C16 113.6(3)
N1 C23 H23A 108.8
C16 C23 H23A 108.8
N1 C23 H23B 108.8
C16 C23 H23B 108.8
H23A C23 H23B 107.7
N1 C24 C25 106.8(3)
N1 C24 H24A 110.4
C25 C24 H24A 110.4
N1 C24 H24B 110.4
C25 C24 H24B 110.4
H24A C24 H24B 108.6
N2 C25 C24 105.9(3)
N2 C25 H25A 110.6
C24 C25 H25A 110.6
N2 C25 H25B 110.6
C24 C25 H25B 110.6
H25A C25 H25B 108.7
N1 C26 C27 104.9(3)
N1 C26 H26A 110.8
C27 C26 H26A 110.8
N1 C26 H26B 110.8
C27 C26 H26B 110.8
H26A C26 H26B 108.8
N2 C27 C26 108.0(3)
N2 C27 H27A 110.1
C26 C27 H27A 110.1
N2 C27 H27B 110.1
C26 C27 H27B 110.1
H27A C27 H27B 108.4
N2 C28 C29 113.7(3)
N2 C28 H28A 108.8
C29 C28 H28A 108.8
N2 C28 H28B 108.8
C29 C28 H28B 108.8
H28A C28 H28B 107.7
C30 C29 C35 118.6(4)
C30 C29 C28 120.1(4)
C35 C29 C28 121.3(4)
O4 C30 C29 119.5(4)
O4 C30 C31 119.1(4)
C29 C30 C31 121.4(4)
C30 C31 C33 117.8(4)
C30 C31 C36 120.2(4)
C33 C31 C36 121.9(4)
C34 C33 C31 122.5(4)
C34 C33 H33 118.8
C31 C33 H33 118.8
C35 C34 C33 117.5(4)
C35 C34 C37 121.5(4)
C33 C34 C37 121.1(4)
C29 C35 C34 122.3(4)
C29 C35 H35 118.9
C34 C35 H35 118.9
C31 C36 H36A 109.5
C31 C36 H36B 109.5
H36A C36 H36B 109.5
C31 C36 H36C 109.5
H36A C36 H36C 109.5
H36B C36 H36C 109.5
C34 C37 H37A 109.5
C34 C37 H37B 109.5
H37A C37 H37B 109.5
C34 C37 H37C 109.5
H37A C37 H37C 109.5
H37B C37 H37C 109.5
O5 C38 C43 124.7(4)
O5 C38 C39 114.3(3)
C43 C38 C39 120.9(4)
O6 C39 C40 126.3(4)
O6 C39 C38 111.9(3)
C40 C39 C38 121.8(3)
C39 C40 C41 115.6(4)
C39 C40 C44 122.3(4)
C41 C40 C44 122.1(4)
C42 C41 C40 124.0(4)
C42 C41 H41 118.0
C40 C41 H41 118.0
C43 C42 C41 118.6(4)
C43 C42 C48 119.9(4)
C41 C42 C48 121.5(4)
C42 C43 C38 119.0(4)
C42 C43 H43 120.5
C38 C43 H43 120.5
C46 C44 C47 109.2(5)
C46 C44 C45 107.9(5)
C47 C44 C45 107.9(4)
C46 C44 C40 110.3(4)
C47 C44 C40 109.1(4)
C45 C44 C40 112.4(4)
C44 C45 H45A 109.5
C44 C45 H45B 109.5
H45A C45 H45B 109.5
C44 C45 H45C 109.5
H45A C45 H45C 109.5
H45B C45 H45C 109.5
C44 C46 H46A 109.5
C44 C46 H46B 109.5
H46A C46 H46B 109.5
C44 C46 H46C 109.5
H46A C46 H46C 109.5
H46B C46 H46C 109.5
C44 C47 H47A 109.5
C44 C47 H47B 109.5
H47A C47 H47B 109.5
C44 C47 H47C 109.5
H47A C47 H47C 109.5
H47B C47 H47C 109.5
C42 C48 C49 110.7(12)
C42 C48 C51' 112.5(8)
C49 C48 C51' 122.3(15)
C42 C48 C49' 107.7(8)
C49 C48 C49' 23.4(14)
C51' C48 C49' 105.9(12)
C42 C48 C51 108.5(7)
C49 C48 C51 110.7(15)
C51' C48 C51 18.4(13)
C49' C48 C51 90.9(13)
C42 C48 C50' 112.0(8)
C49 C48 C50' 83.1(13)
C51' C48 C50' 112.8(13)
C49' C48 C50' 105.4(12)
C51 C48 C50' 128.5(13)
C42 C48 C50 110.7(7)
C49 C48 C50 112.4(12)
C51' C48 C50 85.6(10)
C49' C48 C50 131.6(10)
C51 C48 C50 103.6(11)
C50' C48 C50 32.0(11)
C48 C49 H49A 109.5
C48 C49 H49B 109.5
H49A C49 H49B 109.5
C48 C49 H49C 109.5
H49A C49 H49C 109.5
H49B C49 H49C 109.5
C48 C50 H50A 109.5
C48 C50 H50B 109.5
H50A C50 H50B 109.5
C48 C50 H50C 109.5
H50A C50 H50C 109.5
H50B C50 H50C 109.5
C48 C51 H51A 109.5
C48 C51 H51B 109.5
H51A C51 H51B 109.5
C48 C51 H51C 109.5
H51A C51 H51C 109.5
H51B C51 H51C 109.5
O7 C52 C57 120.2(4)
O7 C52 C53 119.4(4)
C57 C52 C53 120.3(4)
C54 C53 C52 118.9(4)
C54 C53 C60 121.8(4)
C52 C53 C60 119.2(4)
C53 C54 C55 121.6(5)
C53 C54 H54 119.2
C55 C54 H54 119.2
C56 C55 C54 118.2(4)
C56 C55 C59 121.2(5)
C54 C55 C59 120.6(5)
C55 C56 C57 122.7(5)
C55 C56 H56 118.7
C57 C56 H56 118.7
C56 C57 C52 118.2(4)
C56 C57 C58 122.3(4)
C52 C57 C58 119.5(4)
C57 C58 H58A 109.5
C57 C58 H58B 109.5
H58A C58 H58B 109.5
C57 C58 H58C 109.5
H58A C58 H58C 109.5
H58B C58 H58C 109.5
C55 C59 H59A 109.5
C55 C59 H59B 109.5
H59A C59 H59B 109.5
C55 C59 H59C 109.5
H59A C59 H59C 109.5
H59B C59 H59C 109.5
N3 C60 C53 112.6(3)
N3 C60 H60A 109.1
C53 C60 H60A 109.1
N3 C60 H60B 109.1
C53 C60 H60B 109.1
H60A C60 H60B 107.8
N3 C61 C62 106.6(3)
N3 C61 H61A 110.4
C62 C61 H61A 110.4
N3 C61 H61B 110.4
C62 C61 H61B 110.4
H61A C61 H61B 108.6
N4 C62 C61 107.0(3)
N4 C62 H62A 110.3
C61 C62 H62A 110.3
N4 C62 H62B 110.3
C61 C62 H62B 110.3
H62A C62 H62B 108.6
N3 C63 C64 107.9(3)
N3 C63 H63A 110.1
C64 C63 H63A 110.1
N3 C63 H63B 110.1
C64 C63 H63B 110.1
H63A C63 H63B 108.4
N4 C64 C63 106.1(3)
N4 C64 H64A 110.5
C63 C64 H64A 110.5
N4 C64 H64B 110.5
C63 C64 H64B 110.5
H64A C64 H64B 108.7
N4 C65 C66 113.9(3)
N4 C65 H65A 108.8
C66 C65 H65A 108.8
N4 C65 H65B 108.8
C66 C65 H65B 108.8
H65A C65 H65B 107.7
C71 C66 C67 118.7(4)
C71 C66 C65 117.4(4)
C67 C66 C65 123.8(3)
O8 C67 C68 117.7(4)
O8 C67 C66 122.3(3)
C68 C67 C66 119.9(4)
C69 C68 C67 118.9(4)
C69 C68 C73 121.2(4)
C67 C68 C73 119.7(4)
C70 C69 C68 122.1(4)
C70 C69 H69 118.9
C68 C69 H69 118.9
C71 C70 C69 117.7(4)
C71 C70 C72 121.3(4)
C69 C70 C72 121.0(4)
C70 C71 C66 122.6(4)
C70 C71 H71 118.7
C66 C71 H71 118.7
C70 C72 H72A 109.5
C70 C72 H72B 109.5
H72A C72 H72B 109.5
C70 C72 H72C 109.5
H72A C72 H72C 109.5
H72B C72 H72C 109.5
C68 C73 H73A 109.5
C68 C73 H73B 109.5
H73A C73 H73B 109.5
C68 C73 H73C 109.5
H73A C73 H73C 109.5
H73B C73 H73C 109.5
Cl2 C74 Cl1 119.3(5)
Cl2 C74 H74A 107.5
Cl1 C74 H74A 107.5
Cl2 C74 H74B 107.5
Cl1 C74 H74B 107.5
H74A C74 H74B 107.0
Cl3 C75 Cl4 113.6(4)
Cl3 C75 H75A 108.9
Cl4 C75 H75A 108.9
Cl3 C75 H75B 108.9
Cl4 C75 H75B 108.9
H75A C75 H75B 107.7
C48 C50' H50D 109.5
C48 C50' H50E 109.5
H50D C50' H50E 109.5
C48 C50' H50F 109.5
H50D C50' H50F 109.5
H50E C50' H50F 109.5
C48 C49' H49D 109.5
C48 C49' H49E 109.5
H49D C49' H49E 109.5
C48 C49' H49F 109.5
H49D C49' H49F 109.5
H49E C49' H49F 109.5
C48 C51' H51D 109.5
C48 C51' H51E 109.5
H51D C51' H51E 109.5
C48 C51' H51F 109.5
H51D C51' H51F 109.5
H51E C51' H51F 109.5

loop_
_geom_bond_atom_site_label_1
_geom_bond_atom_site_label_2
_geom_bond_distance
Ti1 O4 1.861(3)
Ti1 O3 1.888(3)
Ti1 O1 1.920(3)
Ti1 O2 1.944(3)
Ti1 N1 2.219(3)
Ti1 N2 2.232(3)
Cl1 C74 1.831(16)
O1 C1 1.359(4)
N1 C23 1.485(5)
N1 C24 1.490(5)
N1 C26 1.487(5)
C1 C6 1.394(5)
C1 C2 1.411(5)
Ti2 O7 1.870(3)
Ti2 O8 1.882(3)
Ti2 O6 1.924(3)
Ti2 O5 1.943(3)
Ti2 N4 2.217(3)
Ti2 N3 2.237(3)
Cl2 C74 1.566(14)
O2 C2 1.343(5)
N2 C25 1.484(5)
N2 C28 1.482(5)
N2 C27 1.487(5)
C2 C3 1.388(5)
Cl3 C75 1.726(7)
O3 C15 1.354(5)
N3 C60 1.470(5)
N3 C61 1.488(5)
N3 C63 1.501(5)
C3 C4 1.391(5)
C3 H3 0.9500
Cl4 C75 1.728(7)
O4 C30 1.364(5)
N4 C65 1.474(5)
N4 C64 1.493(5)
N4 C62 1.499(5)
C4 C5 1.400(5)
C4 C11 1.543(5)
O5 C38 1.344(5)
C5 C6 1.413(5)
C5 H5 0.9500
O6 C39 1.365(4)
C6 C7 1.540(5)
O7 C52 1.351(5)
C7 C10 1.522(6)
C7 C9 1.535(6)
C7 C8 1.542(6)
O8 C67 1.351(5)
C8 H8A 0.9800
C8 H8B 0.9800
C8 H8C 0.9800
C9 H9A 0.9800
C9 H9B 0.9800
C9 H9C 0.9800
C10 H10A 0.9800
C10 H10B 0.9800
C10 H10C 0.9800
C11 C12 1.518(7)
C11 C14 1.541(6)
C11 C13 1.525(6)
C12 H12A 0.9800
C12 H12B 0.9800
C12 H12C 0.9800
C13 H13A 0.9800
C13 H13B 0.9800
C13 H13C 0.9800
C14 H14A 0.9800
C14 H14B 0.9800
C14 H14C 0.9800
C15 C16 1.402(6)
C15 C20 1.410(6)
C16 C17 1.398(6)
C16 C23 1.506(6)
C17 C18 1.401(7)
C17 H17 0.9500
C18 C19 1.389(8)
C18 C21 1.513(7)
C19 C20 1.392(7)
C19 H19 0.9500
C20 C22 1.497(7)
C21 H21A 0.9800
C21 H21B 0.9800
C21 H21C 0.9800
C22 H22A 0.9800
C22 H22B 0.9800
C22 H22C 0.9800
C23 H23A 0.9900
C23 H23B 0.9900
C24 C25 1.548(6)
C24 H24A 0.9900
C24 H24B 0.9900
C25 H25A 0.9900
C25 H25B 0.9900
C26 C27 1.552(6)
C26 H26A 0.9900
C26 H26B 0.9900
C27 H27A 0.9900
C27 H27B 0.9900
C28 C29 1.506(6)
C28 H28A 0.9900
C28 H28B 0.9900
C29 C30 1.395(6)
C29 C35 1.394(6)
C30 C31 1.395(6)
C31 C33 1.396(6)
C31 C36 1.501(6)
C33 C34 1.401(7)
C33 H33 0.9500
C34 C35 1.381(6)
C34 C37 1.510(6)
C35 H35 0.9500
C36 H36A 0.9800
C36 H36B 0.9800
C36 H36C 0.9800
C37 H37A 0.9800
C37 H37B 0.9800
C37 H37C 0.9800
C38 C43 1.394(5)
C38 C39 1.397(5)
C39 C40 1.391(6)
C40 C41 1.408(6)
C40 C44 1.547(6)
C41 C42 1.395(6)
C41 H41 0.9500
C42 C43 1.393(6)
C42 C48 1.531(5)
C43 H43 0.9500
C44 C46 1.512(7)
C44 C47 1.511(7)
C44 C45 1.528(7)
C45 H45A 0.9800
C45 H45B 0.9800
C45 H45C 0.9800
C46 H46A 0.9800
C46 H46B 0.9800
C46 H46C 0.9800
C47 H47A 0.9800
C47 H47B 0.9800
C47 H47C 0.9800
C48 C49 1.539(2)
C48 C51' 1.539(2)
C48 C49' 1.540(2)
C48 C51 1.540(2)
C48 C50' 1.540(2)
C48 C50 1.540(2)
C49 H49A 0.9800
C49 H49B 0.9800
C49 H49C 0.9800
C50 H50A 0.9800
C50 H50B 0.9800
C50 H50C 0.9800
C51 H51A 0.9800
C51 H51B 0.9800
C51 H51C 0.9800
C52 C57 1.398(6)
C52 C53 1.407(6)
C53 C54 1.393(6)
C53 C60 1.505(6)
C54 C55 1.389(7)
C54 H54 0.9500
C55 C56 1.376(8)
C55 C59 1.523(7)
C56 C57 1.398(6)
C56 H56 0.9500
C57 C58 1.515(7)
C58 H58A 0.9800
C58 H58B 0.9800
C58 H58C 0.9800
C59 H59A 0.9800
C59 H59B 0.9800
C59 H59C 0.9800
C60 H60A 0.9900
C60 H60B 0.9900
C61 C62 1.535(6)
C61 H61A 0.9900
C61 H61B 0.9900
C62 H62A 0.9900
C62 H62B 0.9900
C63 C64 1.524(6)
C63 H63A 0.9900
C63 H63B 0.9900
C64 H64A 0.9900
C64 H64B 0.9900
C65 C66 1.520(5)
C65 H65A 0.9900
C65 H65B 0.9900
C66 C71 1.390(6)
C66 C67 1.405(6)
C67 C68 1.405(5)
C68 C69 1.391(6)
C68 C73 1.503(6)
C69 C70 1.389(7)
C69 H69 0.9500
C70 C71 1.384(6)
C70 C72 1.521(6)
C71 H71 0.9500
C72 H72A 0.9800
C72 H72B 0.9800
C72 H72C 0.9800
C73 H73A 0.9800
C73 H73B 0.9800
C73 H73C 0.9800
C74 H74A 0.9900
C74 H74B 0.9900
C75 H75A 0.9900
C75 H75B 0.9900
C50' H50D 0.9800
C50' H50E 0.9800
C50' H50F 0.9800
C49' H49D 0.9800
C49' H49E 0.9800
C49' H49F 0.9800
C51' H51D 0.9800
C51' H51E 0.9800
C51' H51F 0.9800
